data_1559928
loop_
_publ_author_name
'Arndt, Rolf'
'Berg, Jan-Eric'
'Wahlberg, Inger'

_publ_section_title
;
 Tobacco Chemistry. 71. Structure Determination and Biomimetic Studies of
 Five New Tobacco Cembranoid
;
_journal_name_full 'Acta Chemica Scandinavica'
_journal_page_first 814
_journal_page_last 825
_journal_paper_doi 10.3891/acta.chem.scand.44-0814
_journal_volume 44
_journal_year 1990
_chemical_formula_sum 'C20 H34 O4'
_chemical_formula_weight 338.49
_chemical_name_common
;
Tetraol
;
_space_group_IT_number 19
_space_group_name_Hall 'P 2ac 2ab'
_space_group_name_H-M_alt 'P 21 21 21'
_symmetry_cell_setting orthorhombic
_symmetry_Int_Tables_number 19
_symmetry_space_group_name_Hall 'P 2ac 2ab'
_symmetry_space_group_name_H-M 'P 21 21 21'
_cell_angle_alpha 90.
_cell_angle_beta 90.
_cell_angle_gamma 90.
_cell_formula_units_Z 4
_cell_length_a 6.1914(10)
_cell_length_b 10.3895(20)
_cell_length_c 31.1388(27)
_cell_volume 2003.0(5)
_diffrn_ambient_temperature 293
_diffrn_radiation_probe x-ray
_diffrn_radiation_type CuK\a
_diffrn_radiation_wavelength 1.54184
_exptl_absorpt_coefficient_mu 0.575
_exptl_crystal_density_diffrn 1.12
_refine_ls_number_parameters 239
_refine_ls_number_reflns 1798
_refine_ls_R_factor_gt 0.058
_refine_ls_wR_factor_gt 0.083
_refine_ls_wR_factor_ref 0.087
_cod_data_source_file Acta-Chem-Scand-1990-44-814-1.cif
_cod_data_source_block 1
_cod_original_cell_volume 2003.02(53)
_cod_database_code 1559928

loop_
_space_group_symop_id
_space_group_symop_operation_xyz
1 x,y,z
2 1/2-x,-y,1/2+z
3 1/2+x,1/2-y,-z
4 -x,1/2+y,1/2-z

loop_
_atom_site_label
_atom_site_type_symbol
_atom_site_thermal_displace_type
_atom_site_fract_x
_atom_site_fract_y
_atom_site_fract_z
_atom_site_occupancy
_atom_site_U_iso_or_equiv
_atom_site_calc_flag
_atom_site_refinement_flags
_atom_site_disorder_assembly
_atom_site_disorder_group
O(2) P Uiso 0.6967(4) 0.2007(3) 0.06340(10) 1.000 0.0466(9) . . . .
O(3) P Uiso 0.7288(4) 0.0008(3) 0.01100(10) 1.000 0.0442(8) . . . .
O(4) P Uiso 1.2407(5) -0.4083(2) 0.07600(10) 1.000 0.0444(8) . . . .
O1 O Uiso 1.3346(5) 0.3454(2) 0.11550(10) 1.000 0.0426(9) . . . .
C1 C Uiso 1.3687(8) -0.0004(4) 0.19630(10) 1.000 0.0449(12) . . . .
C2 C Uiso 1.3503(7) 0.1167(3) 0.16720(10) 1.000 0.0409(11) . . . .
C3 C Uiso 1.1758(7) 0.1490(3) 0.14570(10) 1.000 0.0398(11) . . . .
C4 C Uiso 1.1411(6) 0.2657(3) 0.11720(10) 1.000 0.0365(10) . . . .
C5 C Uiso 1.0894(6) 0.2258(3) 0.07050(10) 1.000 0.0348(10) . . . .
C6 C Uiso 0.9013(6) 0.1323(3) 0.06270(10) 1.000 0.0331(10) . . . .
C7 C Uiso 0.9284(5) 0.0672(3) 0.01900(10) 1.000 0.0344(10) . . . .
C8 C Uiso 1.1200(6) -0.0252(3) 0.01570(10) 1.000 0.0318(9) . . . .
C9 C Uiso 1.1491(6) -0.1242(3) 0.05130(10) 1.000 0.0363(10) . . . .
C10 C Uiso 1.3554(6) -0.2052(4) 0.04670(10) 1.000 0.0376(11) . . . .
C11 C Uiso 1.3913(7) -0.3038(3) 0.08290(10) 1.000 0.0390(11) . . . .
C12 C Uiso 1.3808(7) -0.2481(3) 0.12810(10) 1.000 0.0397(11) . . . .
C13 C Uiso 1.5427(7) -0.1425(4) 0.13630(10) 1.000 0.0483(13) . . . .
C14 C Uiso 1.5578(8) -0.0873(4) 0.18230(10) 1.000 0.0537(14) . . . .
C15 C Uiso 1.3902(9) 0.0456(4) 0.24410(10) 1.000 0.0556(15) . . . .
C16 C Uiso 1.4484(13) -0.0642(6) 0.2749(2) 1.000 0.082(2) . . . .
C17 C Uiso 1.1850(11) 0.1132(6) 0.2595(2) 1.000 0.077(2) . . . .
C18 C Uiso 0.9644(8) 0.3533(4) 0.13600(10) 1.000 0.0517(13) . . . .
C19 C Uiso 1.2462(6) -0.0181(4) -0.01910(10) 1.000 0.0399(11) . . . .
C20 C Uiso 1.2464(10) -0.2955(4) 0.15730(10) 1.000 0.0621(16) . . . .
H1 H Uiso 1.2245(8) -0.0583(4) 0.19370(10) 1.000 0.0500 . . . .
H(O1) H Uiso 1.416(8) 0.316(5) 0.0998(16) 1.000 0.0500 . . . .
H2 H Uiso 1.4906(7) 0.1777(3) 0.16400(10) 1.000 0.0500 . . . .
H(O2) H Uiso 0.651(8) 0.148(5) 0.0427(15) 1.000 0.0500 . . . .
H3 H Uiso 1.0400(7) 0.0844(3) 0.14870(10) 1.000 0.0500 . . . .
H(O3) H Uiso 0.739(8) -0.039(5) -0.0160(16) 1.000 0.0500 . . . .
H(O4) H Uiso 1.285(8) -0.481(4) 0.0900(15) 1.000 0.0500 . . . .
H5A H Uiso 1.2330(6) 0.1815(3) 0.05750(10) 1.000 0.0500 . . . .
H5B H Uiso 1.0541(6) 0.3128(3) 0.05290(10) 1.000 0.0500 . . . .
H6 H Uiso 0.9019(6) 0.0608(3) 0.08790(10) 1.000 0.0500 . . . .
H7 H Uiso 0.9641(5) 0.1399(3) -0.00480(10) 1.000 0.0500 . . . .
H9A H Uiso 1.1554(6) -0.0741(3) 0.08170(10) 1.000 0.0500 . . . .
H9B H Uiso 1.0118(6) -0.1883(3) 0.05200(10) 1.000 0.0500 . . . .
H10A H Uiso 1.3469(6) -0.2567(4) 0.01660(10) 1.000 0.0500 . . . .
H10B H Uiso 1.4920(6) -0.1405(4) 0.04620(10) 1.000 0.0500 . . . .
H11 H Uiso 1.5554(7) -0.3386(3) 0.08110(10) 1.000 0.0500 . . . .
H13A H Uiso 1.7001(7) -0.1798(4) 0.12810(10) 1.000 0.0500 . . . .
H13B H Uiso 1.5031(7) -0.0636(4) 0.11510(10) 1.000 0.0500 . . . .
H14A H Uiso 1.7046(8) -0.0316(4) 0.18440(10) 1.000 0.0500 . . . .
H14B H Uiso 1.5662(8) -0.1674(4) 0.20430(10) 1.000 0.0500 . . . .
H15 H Uiso 1.5221(9) 0.1137(4) 0.24450(10) 1.000 0.0500 . . . .
H16A H Uiso 1.6044(13) -0.1055(6) 0.2678(2) 1.000 0.0500 . . . .
H16B H Uiso 1.3275(13) -0.1391(6) 0.2749(2) 1.000 0.0500 . . . .
H16C H Uiso 1.4532(13) -0.0188(6) 0.3061(2) 1.000 0.0500 . . . .
H17A H Uiso 1.1523(11) 0.2010(6) 0.2421(2) 1.000 0.0500 . . . .
H17B H Uiso 1.1925(11) 0.1336(6) 0.2935(2) 1.000 0.0500 . . . .
H17C H Uiso 1.0578(11) 0.0445(6) 0.2534(2) 1.000 0.0500 . . . .
H18A H Uiso 0.8102(8) 0.3066(4) 0.14050(10) 1.000 0.0500 . . . .
H18B H Uiso 0.9440(8) 0.4367(4) 0.11570(10) 1.000 0.0500 . . . .
H18C H Uiso 1.0278(8) 0.3829(4) 0.16680(10) 1.000 0.0500 . . . .
H19A H Uiso 1.4017(6) 0.0290(4) -0.01940(10) 1.000 0.0500 . . . .
H19B H Uiso 1.2362(6) -0.0844(4) -0.04570(10) 1.000 0.0500 . . . .
H20A H Uiso 1.2952(10) -0.3606(4) 0.18250(10) 1.000 0.0500 . . . .
H20B H Uiso 1.0942(10) -0.2514(4) 0.16570(10) 1.000 0.0500 . . . .

loop_
_atom_type_symbol
_atom_type_description
_atom_type_scat_dispersion_real
_atom_type_scat_dispersion_imag
_atom_type_scat_source
C C 0.0181 0.0091 ' International Tables Vol C Tables 4.2.6.8 and 6.1.1.4'
H H 0.0000 0.0000 ' International Tables Vol C Tables 4.2.6.8 and 6.1.1.4'
O O 0.0492 0.0322 ' International Tables Vol C Tables 4.2.6.8 and 6.1.1.4'
P P 0.2955 0.4335 ' International Tables Vol C Tables 4.2.6.8 and 6.1.1.4'

loop_
_geom_angle_atom_site_label_1
_geom_angle_atom_site_label_2
_geom_angle_atom_site_label_3
_geom_angle
_geom_angle_site_symmetry_1
_geom_angle_site_symmetry_2
_geom_angle_site_symmetry_3
_geom_angle_publ_flag
C6 O(2) H(O2) 88(3) . . . no
C7 O(3) H(O3) 108(3) . . . no
C11 O(4) H(O4) 111(3) . . . no
C4 O1 H(O1) 110(4) . . . no
C2 C1 C15 109.1(3) . . . no
C14 C1 C15 112.5(4) . . . no
C2 C1 C14 110.9(3) . . . no
C1 C2 C3 124.7(4) . . . no
C2 C3 C4 128.2(3) . . . no
C3 C4 C5 111.4(3) . . . no
O1 C4 C18 105.2(3) . . . yes
O1 C4 C3 111.0(3) . . . yes
C3 C4 C18 110.5(3) . . . no
C5 C4 C18 111.7(3) . . . no
O1 C4 C5 106.8(3) . . . yes
C4 C5 C6 118.4(3) . . . no
O(2) C6 C5 110.5(3) . . . yes
O(2) C6 C7 109.0(3) . . . yes
C5 C6 C7 109.7(3) . . . no
O(3) C7 C8 110.7(3) . . . yes
C6 C7 C8 115.0(3) . . . no
O(3) C7 C6 105.8(3) . . . yes
C7 C8 C9 117.8(3) . . . no
C7 C8 C19 118.2(3) . . . no
C9 C8 C19 123.9(3) . . . no
C8 C9 C10 113.6(3) . . . no
C9 C10 C11 114.6(3) . . . no
O(4) C11 C12 113.3(3) . . . yes
C10 C11 C12 114.7(3) . . . no
O(4) C11 C10 107.3(3) . . . yes
C11 C12 C13 113.9(3) . . . no
C11 C12 C20 121.3(3) . . . no
C13 C12 C20 124.8(3) . . . no
C12 C13 C14 117.9(3) . . . no
C1 C14 C13 115.7(3) . . . no
C1 C15 C17 111.5(4) . . . no
C16 C15 C17 109.9(4) . . . no
C1 C15 C16 112.8(4) . . . no
C2 C1 H1 109.8(4) . . . no
C14 C1 H1 106.3(4) . . . no
C15 C1 H1 108.1(4) . . . no
C1 C2 H2 117.7(4) . . . no
C3 C2 H2 117.7(4) . . . no
C2 C3 H3 115.9(4) . . . no
C4 C3 H3 115.9(4) . . . no
C4 C5 H5A 107.3(3) . . . no
C4 C5 H5B 107.2(3) . . . no
C6 C5 H5A 107.2(3) . . . no
C6 C5 H5B 107.2(3) . . . no
H5A C5 H5B 109.5(4) . . . no
O(2) C6 H6 109.2(3) . . . no
C5 C6 H6 108.5(3) . . . no
C7 C6 H6 110.0(3) . . . no
O(3) C7 H7 113.1(3) . . . no
C6 C7 H7 108.9(3) . . . no
C8 C7 H7 103.5(3) . . . no
C8 C9 H9A 108.5(3) . . . no
C8 C9 H9B 109.8(3) . . . no
C10 C9 H9A 108.4(3) . . . no
C10 C9 H9B 108.6(3) . . . no
H9A C9 H9B 107.9(4) . . . no
C9 C10 H10A 108.2(3) . . . no
C9 C10 H10B 108.1(4) . . . no
C11 C10 H10A 108.2(4) . . . no
C11 C10 H10B 108.2(4) . . . no
H10A C10 H10B 109.5(4) . . . no
O(4) C11 H11 110.3(3) . . . no
C10 C11 H11 108.7(3) . . . no
C12 C11 H11 102.4(3) . . . no
C12 C13 H13A 107.4(4) . . . no
C12 C13 H13B 107.3(4) . . . no
C14 C13 H13A 107.3(4) . . . no
C14 C13 H13B 107.4(4) . . . no
H13A C13 H13B 109.4(4) . . . no
C1 C14 H14A 108.0(4) . . . no
C1 C14 H14B 108.0(4) . . . no
C13 C14 H14A 107.8(4) . . . no
C13 C14 H14B 107.8(4) . . . no
H14A C14 H14B 109.5(5) . . . no
C1 C15 H15 105.9(4) . . . no
C16 C15 H15 107.6(5) . . . no
C17 C15 H15 108.9(5) . . . no
C15 C16 H16A 112.2(6) . . . no
C15 C16 H16B 111.9(7) . . . no
C15 C16 H16C 104.1(6) . . . no
H16A C16 H16B 109.5(8) . . . no
H16A C16 H16C 109.5(8) . . . no
H16B C16 H16C 109.5(8) . . . no
C15 C17 H17A 112.7(6) . . . no
C15 C17 H17B 111.2(6) . . . no
C15 C17 H17C 104.3(6) . . . no
H17A C17 H17B 109.5(7) . . . no
H17A C17 H17C 109.5(8) . . . no
H17B C17 H17C 109.5(7) . . . no
C4 C18 H18A 114.3(4) . . . no
C4 C18 H18B 109.6(4) . . . no
C4 C18 H18C 104.3(4) . . . no
H18A C18 H18B 109.5(5) . . . no
H18A C18 H18C 109.5(4) . . . no
H18B C18 H18C 109.5(5) . . . no
C8 C19 H19A 123.5(4) . . . no
C8 C19 H19B 123.6(4) . . . no
H19A C19 H19B 109.5(4) . . . no
C12 C20 H20A 123.7(6) . . . no
C12 C20 H20B 123.8(4) . . . no
H20A C20 H20B 109.5(5) . . . no

loop_
_geom_bond_atom_site_label_1
_geom_bond_atom_site_label_2
_geom_bond_distance
_geom_bond_site_symmetry_1
_geom_bond_site_symmetry_2
_geom_bond_publ_flag
O(2) C6 1.453(4) . . yes
O(3) C7 1.437(4) . . yes
O(4) C11 1.447(4) . . yes
O(2) H(O2) 0.89(5) . . no
O(3) H(O3) 0.94(5) . . no
O(4) H(O4) 0.91(4) . . no
O1 C4 1.457(5) . . yes
O1 H(O1) 0.77(5) . . no
C1 C2 1.521(5) . . no
C1 C15 1.569(5) . . no
C1 C14 1.541(6) . . no
C2 C3 1.315(6) . . no
C3 C4 1.518(4) . . no
C4 C5 1.546(4) . . no
C4 C18 1.539(6) . . no
C5 C6 1.536(5) . . no
C6 C7 1.529(4) . . no
C7 C8 1.530(5) . . no
C8 C19 1.338(5) . . no
C8 C9 1.523(4) . . no
C9 C10 1.536(5) . . no
C10 C11 1.539(5) . . no
C11 C12 1.523(4) . . no
C12 C13 1.508(6) . . no
C12 C20 1.327(6) . . no
C13 C14 1.546(5) . . no
C15 C16 1.533(7) . . no
C15 C17 1.529(8) . . no
C1 H1 1.080(7) . . no
C2 H2 1.080(6) . . no
C3 H3 1.080(6) . . no
C5 H5A 1.080(5) . . no
C5 H5B 1.080(4) . . no
C6 H6 1.081(4) . . no
C7 H7 1.081(4) . . no
C9 H9A 1.081(4) . . no
C9 H9B 1.080(5) . . no
C10 H10A 1.081(5) . . no
C10 H10B 1.081(6) . . no
C11 H11 1.080(6) . . no
C13 H13A 1.079(6) . . no
C13 H13B 1.081(5) . . no
C14 H14A 1.080(7) . . no
C14 H14B 1.079(5) . . no
C15 H15 1.081(7) . . no
C16 H16A 1.080(11) . . no
C16 H16B 1.080(10) . . no
C16 H16C 1.080(9) . . no
C17 H17A 1.080(9) . . no
C17 H17B 1.081(9) . . no
C17 H17C 1.080(9) . . no
C18 H18A 1.080(7) . . no
C18 H18B 1.080(5) . . no
C18 H18C 1.081(5) . . no
C19 H19A 1.080(5) . . no
C19 H19B 1.079(5) . . no
C20 H20A 1.079(5) . . no
C20 H20B 1.080(8) . . no

loop_
_geom_hbond_atom_site_label_D
_geom_hbond_atom_site_label_H
_geom_hbond_atom_site_label_A
_geom_hbond_distance_DH
_geom_hbond_distance_HA
_geom_hbond_distance_DA
_geom_hbond_angle_DHA
_geom_hbond_site_symmetry_A
_geom_hbond_publ_flag
O1 H(O1) O(2) 0.77(5) 2.40(5) 3.149(4) 168(5) 1_655 yes
O(2) H(O2) O(3) 0.89(5) 1.88(5) 2.649(4) 143(5) . yes
O(3) H(O3) O(4) 0.94(5) 1.95(5) 2.876(4) 170(5) 3_445 yes
O(4) H(O4) O1 0.91(4) 2.00(4) 2.898(3) 170(5) 1_545 yes
C7 H7 O(2) 1.081(4) 2.854(4) 3.893(4) 161.2(3) 3_555 yes
C10 H10A O(3) 1.081(5) 2.776(5) 3.644(5) 137.2(3) 3_545 yes
C10 H10B O(3) 1.081(6) 2.347(5) 3.341(5) 152.3(3) 1_655 yes
C18 H18A O(2) 1.080(7) 2.733(5) 3.221(5) 107.1(3) . yes
C18 H18B O(4) 1.080(5) 2.738(5) 3.543(5) 131.1(4) 1_565 yes
C19 H19A O(3) 1.080(5) 2.255(4) 3.138(5) 137.6(4) 1_655 yes

loop_
_geom_torsion_atom_site_label_1
_geom_torsion_atom_site_label_2
_geom_torsion_atom_site_label_3
_geom_torsion_atom_site_label_4
_geom_torsion
_geom_torsion_site_symmetry_1
_geom_torsion_site_symmetry_2
_geom_torsion_site_symmetry_3
_geom_torsion_site_symmetry_4
_geom_torsion_publ_flag
C14 C1 C2 C3 123.7(4) . . . . no
C15 C1 C2 C3 -111.8(4) . . . . no
C2 C1 C14 C13 -60.5(5) . . . . no
C15 C1 C14 C13 177.0(3) . . . . no
C2 C1 C15 C16 -170.2(5) . . . . no
C2 C1 C15 C17 65.6(5) . . . . no
C14 C1 C15 C16 -46.6(6) . . . . no
C14 C1 C15 C17 -170.9(4) . . . . no
C1 C2 C3 C4 177.9(3) . . . . no
C2 C3 C4 O1 0.2(5) . . . . no
C2 C3 C4 C5 119.0(4) . . . . no
C2 C3 C4 C18 -116.2(4) . . . . no
O1 C4 C5 C6 175.6(3) . . . . no
C3 C4 C5 C6 54.2(4) . . . . no
C18 C4 C5 C6 -69.9(4) . . . . no
C4 C5 C6 O(2) 80.9(4) . . . . no
C4 C5 C6 C7 -159.0(3) . . . . no
O(2) C6 C7 O(3) -48.7(3) . . . . no
O(2) C6 C7 C8 -171.2(3) . . . . no
C5 C6 C7 O(3) -169.7(3) . . . . no
C5 C6 C7 C8 67.8(3) . . . . no
O(3) C7 C8 C9 -71.6(4) . . . . no
O(3) C7 C8 C19 105.6(4) . . . . no
C6 C7 C8 C9 48.3(4) . . . . no
C6 C7 C8 C19 -134.6(3) . . . . no
C7 C8 C9 C10 -175.6(3) . . . . no
C19 C8 C9 C10 7.5(5) . . . . no
C8 C9 C10 C11 178.6(3) . . . . no
C9 C10 C11 O(4) 74.3(4) . . . . no
C9 C10 C11 C12 -52.4(5) . . . . no
O(4) C11 C12 C13 177.8(3) . . . . no
O(4) C11 C12 C20 1.0(5) . . . . no
C10 C11 C12 C13 -58.6(5) . . . . no
C10 C11 C12 C20 124.6(4) . . . . no
C11 C12 C13 C14 -175.1(3) . . . . no
C20 C12 C13 C14 1.6(6) . . . . no
C12 C13 C14 C1 -73.0(5) . . . . no
